data_4512872
loop_
_publ_author_name
'Neogi, Ishita'
'Bajpai, Alankriti'
'Savitha, Govardhan'
'Moorthy, Jarugu Narasimha'

_publ_section_title
;
 Tetraarylbiphenyl as a New Lattice Inclusion Host by Structure
 Reductionism: Shape and Size Complementarity Based on Torsional
 Flexibility
;
_journal_issue 5
_journal_name_full 'Crystal Growth &amp; Design'
_journal_page_first 2129
_journal_paper_doi 10.1021/cg501711t
_journal_volume 15
_journal_year 2015
_chemical_formula_moiety 'C48 H50 O4, 0.5(C8 H8 O2)'
_chemical_formula_sum 'C52 H54 O5'
_chemical_formula_weight 758.95
_chemical_name_common TB-methoxybenzaldehyde
_chemical_name_systematic 3,3,5,5-Tetrakis(2,6-dimethyl-4-methoxyphenyl)biphenyl-methoxybenzaldehyde
_space_group_crystal_system monoclinic
_space_group_IT_number 15
_space_group_name_Hall '-C 2yc'
_space_group_name_H-M_alt 'C 1 2/c 1'
_symmetry_space_group_name_Hall '-C 2yc'
_symmetry_space_group_name_H-M 'C 1 2/c 1'
_atom_sites_solution_hydrogens geom
_audit_creation_method SHELXL-2014/5
_cell_angle_alpha 90
_cell_angle_beta 92.399(5)
_cell_angle_gamma 90
_cell_formula_units_Z 8
_cell_length_a 29.044(7)
_cell_length_b 11.731(2)
_cell_length_c 24.658(5)
_cell_measurement_reflns_used 0
_cell_measurement_temperature 100(2)
_cell_measurement_theta_max 0
_cell_measurement_theta_min 0
_cell_volume 8394(3)
_computing_cell_refinement 'Bruker SAINT'
_computing_data_collection 'Bruker APEX2'
_computing_data_reduction 'Bruker SAINT'
_computing_molecular_graphics 'Ortep for Windows (Farrugia, 2012)'
_computing_publication_material 'WinGX publication routines (Farrugia, 2012)'
_computing_structure_refinement 'SHELXL-2014/5 (Sheldrick, 2014)'
_computing_structure_solution SHELX-97
_diffrn_ambient_temperature 100(2)
_diffrn_measured_fraction_theta_full 0.998
_diffrn_measured_fraction_theta_max 0.978
_diffrn_measurement_device_type 'Bruker APEX-II CCD'
_diffrn_measurement_method '\f and \w scans'
_diffrn_radiation_monochromator graphite
_diffrn_radiation_probe x-ray
_diffrn_radiation_type MoK\a
_diffrn_radiation_wavelength 0.71073
_diffrn_reflns_av_R_equivalents 0.0451
_diffrn_reflns_av_unetI/netI 0.0541
_diffrn_reflns_Laue_measured_fraction_full 0.998
_diffrn_reflns_Laue_measured_fraction_max 0.978
_diffrn_reflns_limit_h_max 25
_diffrn_reflns_limit_h_min -38
_diffrn_reflns_limit_k_max 15
_diffrn_reflns_limit_k_min -15
_diffrn_reflns_limit_l_max 32
_diffrn_reflns_limit_l_min -31
_diffrn_reflns_number 26347
_diffrn_reflns_point_group_measured_fraction_full 0.998
_diffrn_reflns_point_group_measured_fraction_max 0.978
_diffrn_reflns_theta_full 25.242
_diffrn_reflns_theta_max 28.359
_diffrn_reflns_theta_min 1.872
_diffrn_source 'sealed tube'
_exptl_absorpt_coefficient_mu 0.076
_exptl_absorpt_correction_type none
_exptl_crystal_colour colorless
_exptl_crystal_density_diffrn 1.201
_exptl_crystal_density_method 'not measured'
_exptl_crystal_description square
_exptl_crystal_F_000 3248
_exptl_crystal_size_max 0.2
_exptl_crystal_size_mid 0.2
_exptl_crystal_size_min 0.2
_refine_diff_density_max 0.511
_refine_diff_density_min -0.488
_refine_diff_density_rms 0.115
_refine_ls_extinction_coef 0.0010(3)
_refine_ls_extinction_expression Fc^*^=kFc[1+0.001xFc^2^\l^3^/sin(2\q)]^-1/4^
_refine_ls_extinction_method SHELXL
_refine_ls_goodness_of_fit_ref 1.101
_refine_ls_hydrogen_treatment constr
_refine_ls_matrix_type full
_refine_ls_number_parameters 573
_refine_ls_number_reflns 10269
_refine_ls_number_restraints 0
_refine_ls_restrained_S_all 1.101
_refine_ls_R_factor_all 0.0964
_refine_ls_R_factor_gt 0.0652
_refine_ls_shift/su_max 0.000
_refine_ls_shift/su_mean 0.000
_refine_ls_structure_factor_coef Fsqd
_refine_ls_weighting_details 'w=1/[\s^2^(Fo^2^)+(0.1333P)^2^+8.4453P] where P=(Fo^2^+2Fc^2^)/3'
_refine_ls_weighting_scheme calc
_refine_ls_wR_factor_gt 0.1732
_refine_ls_wR_factor_ref 0.2367
_reflns_Friedel_coverage 0.000
_reflns_number_gt 7490
_reflns_number_total 10269
_reflns_threshold_expression 'I > 2\s(I)'
_cod_data_source_file cg501711t_si_012.cif
_cod_data_source_block TB-G10
_cod_depositor_comments 'Adding full bibliography for 4512869--4512878.cif.'
_cod_database_code 4512872
_shelx_space_group_comment
;
The symmetry employed for this shelxl refinement is uniquely defined
by the following loop, which should always be used as a source of
symmetry information in preference to the above space-group names.
They are only intended as comments.
;
_shelxl_version_number 2014/5

loop_
_space_group_symop_operation_xyz
'x, y, z'
'-x, y, -z+1/2'
'x+1/2, y+1/2, z'
'-x+1/2, y+1/2, -z+1/2'
'-x, -y, -z'
'x, -y, z-1/2'
'-x+1/2, -y+1/2, -z'
'x+1/2, -y+1/2, z-1/2'

loop_
_atom_site_label
_atom_site_type_symbol
_atom_site_fract_x
_atom_site_fract_y
_atom_site_fract_z
_atom_site_U_iso_or_equiv
_atom_site_adp_type
_atom_site_occupancy
_atom_site_site_symmetry_order
_atom_site_calc_flag
_atom_site_refinement_flags_posn
_atom_site_refinement_flags_adp
_atom_site_refinement_flags_occupancy
_atom_site_disorder_assembly
_atom_site_disorder_group
O1 O 0.44474(6) -0.06579(14) -0.00479(6) 0.0352(4) Uani 1 1 d . . . . .
O2 O 0.05878(6) 0.20243(14) 0.05404(7) 0.0333(4) Uani 1 1 d . . . . .
O3 O 0.54429(5) 0.49336(13) 0.39460(7) 0.0326(4) Uani 1 1 d . . . . .
O4 O 0.14101(6) 0.12424(14) 0.52378(6) 0.0330(4) Uani 1 1 d . . . . .
C1 C 0.47479(11) -0.1610(2) -0.00071(11) 0.0459(7) Uani 1 1 d . . . . .
H1A H 0.4594 -0.2232 0.0163 0.069 Uiso 1 1 calc R U . . .
H1B H 0.5019 -0.1408 0.0207 0.069 Uiso 1 1 calc R U . . .
H1C H 0.4833 -0.1835 -0.0363 0.069 Uiso 1 1 calc R U . . .
C2 C 0.43228(7) -0.01862(18) 0.04358(9) 0.0278(4) Uani 1 1 d . . . . .
C3 C 0.40750(8) 0.08205(19) 0.03937(9) 0.0281(4) Uani 1 1 d . . . . .
H3 H 0.4003 0.1128 0.0053 0.034 Uiso 1 1 calc R U . . .
C4 C 0.39336(7) 0.13741(18) 0.08531(9) 0.0259(4) Uani 1 1 d . . . . .
C5 C 0.40409(7) 0.09105(17) 0.13732(8) 0.0233(4) Uani 1 1 d . . . . .
C6 C 0.42887(7) -0.01084(18) 0.14152(9) 0.0261(4) Uani 1 1 d . . . . .
C7 C 0.44292(8) -0.06511(19) 0.09421(9) 0.0286(5) Uani 1 1 d . . . . .
H7 H 0.4595 -0.1328 0.0969 0.034 Uiso 1 1 calc R U . . .
C8 C 0.44067(9) -0.0661(2) 0.19567(9) 0.0368(5) Uani 1 1 d . . . . .
H8A H 0.4661 -0.1173 0.1920 0.055 Uiso 1 1 calc R U . . .
H8B H 0.4145 -0.1077 0.2075 0.055 Uiso 1 1 calc R U . . .
H8C H 0.4489 -0.0083 0.2219 0.055 Uiso 1 1 calc R U . . .
C9 C 0.36731(8) 0.2478(2) 0.07874(9) 0.0314(5) Uani 1 1 d . . . . .
H9A H 0.3684 0.2732 0.0418 0.047 Uiso 1 1 calc R U . . .
H9B H 0.3811 0.3042 0.1024 0.047 Uiso 1 1 calc R U . . .
H9C H 0.3358 0.2362 0.0878 0.047 Uiso 1 1 calc R U . . .
C10 C 0.38872(7) 0.15132(17) 0.18720(8) 0.0227(4) Uani 1 1 d . . . . .
C11 C 0.34221(7) 0.15490(17) 0.19886(8) 0.0228(4) Uani 1 1 d . . . . .
H11 H 0.3208 0.1182 0.1758 0.027 Uiso 1 1 calc R U . . .
C12 C 0.32690(7) 0.21234(16) 0.24446(8) 0.0210(4) Uani 1 1 d . . . . .
C13 C 0.35970(7) 0.26578(17) 0.27929(8) 0.0216(4) Uani 1 1 d . . . . .
H13 H 0.3502 0.3022 0.3104 0.026 Uiso 1 1 calc R U . . .
C14 C 0.40618(7) 0.26504(17) 0.26803(8) 0.0214(4) Uani 1 1 d . . . . .
C15 C 0.42019(7) 0.20761(17) 0.22196(8) 0.0241(4) Uani 1 1 d . . . . .
H15 H 0.4513 0.2069 0.2143 0.029 Uiso 1 1 calc R U . . .
C16 C 0.44084(7) 0.32792(17) 0.30323(8) 0.0222(4) Uani 1 1 d . . . . .
C17 C 0.44645(7) 0.44535(18) 0.29645(8) 0.0246(4) Uani 1 1 d . . . . .
C18 C 0.48049(7) 0.50332(18) 0.32730(9) 0.0263(4) Uani 1 1 d . . . . .
H18 H 0.4840 0.5816 0.3233 0.032 Uiso 1 1 calc R U . . .
C19 C 0.50896(7) 0.44433(18) 0.36374(8) 0.0252(4) Uani 1 1 d . . . . .
C20 C 0.50327(7) 0.32805(18) 0.37100(8) 0.0248(4) Uani 1 1 d . . . . .
H20 H 0.5223 0.2894 0.3960 0.030 Uiso 1 1 calc R U . . .
C21 C 0.46931(7) 0.26867(17) 0.34117(8) 0.0224(4) Uani 1 1 d . . . . .
C22 C 0.46363(8) 0.14228(18) 0.34960(9) 0.0290(5) Uani 1 1 d . . . . .
H22A H 0.4643 0.1039 0.3153 0.044 Uiso 1 1 calc R U . . .
H22B H 0.4347 0.1279 0.3657 0.044 Uiso 1 1 calc R U . . .
H22C H 0.4883 0.1146 0.3732 0.044 Uiso 1 1 calc R U . . .
C23 C 0.41692(7) 0.51054(19) 0.25539(9) 0.0292(5) Uani 1 1 d . . . . .
H23A H 0.4203 0.4783 0.2200 0.044 Uiso 1 1 calc R U . . .
H23B H 0.4264 0.5889 0.2553 0.044 Uiso 1 1 calc R U . . .
H23C H 0.3852 0.5059 0.2648 0.044 Uiso 1 1 calc R U . . .
C24 C 0.55100(8) 0.6130(2) 0.38859(10) 0.0340(5) Uani 1 1 d . . . . .
H24A H 0.5572 0.6298 0.3515 0.051 Uiso 1 1 calc R U . . .
H24B H 0.5766 0.6370 0.4117 0.051 Uiso 1 1 calc R U . . .
H24C H 0.5237 0.6527 0.3986 0.051 Uiso 1 1 calc R U . . .
C25 C 0.27722(7) 0.21637(16) 0.25579(8) 0.0222(4) Uani 1 1 d . . . . .
C26 C 0.24485(7) 0.22755(17) 0.21220(8) 0.0219(4) Uani 1 1 d . . . . .
H26 H 0.2550 0.2363 0.1772 0.026 Uiso 1 1 calc R U . . .
C27 C 0.19772(7) 0.22577(17) 0.22074(8) 0.0226(4) Uani 1 1 d . . . . .
C28 C 0.18318(7) 0.21530(16) 0.27359(8) 0.0237(4) Uani 1 1 d . . . . .
H28 H 0.1518 0.2151 0.2795 0.028 Uiso 1 1 calc R U . . .
C29 C 0.21438(7) 0.20513(16) 0.31781(8) 0.0229(4) Uani 1 1 d . . . . .
C30 C 0.26131(7) 0.20559(16) 0.30835(8) 0.0214(4) Uani 1 1 d . . . . .
H30 H 0.2825 0.1986 0.3375 0.026 Uiso 1 1 calc R U . . .
C31 C 0.16330(7) 0.22353(17) 0.17395(8) 0.0223(4) Uani 1 1 d . . . . .
C32 C 0.15831(7) 0.12258(17) 0.14381(8) 0.0230(4) Uani 1 1 d . . . . .
C33 C 0.12378(7) 0.11380(17) 0.10303(8) 0.0238(4) Uani 1 1 d . . . . .
H33 H 0.1205 0.0469 0.0830 0.029 Uiso 1 1 calc R U . . .
C34 C 0.09432(7) 0.20529(18) 0.09240(8) 0.0253(4) Uani 1 1 d . . . . .
C35 C 0.10046(7) 0.30665(19) 0.12064(9) 0.0277(4) Uani 1 1 d . . . . .
H35 H 0.0813 0.3683 0.1124 0.033 Uiso 1 1 calc R U . . .
C36 C 0.13496(7) 0.31740(18) 0.16127(8) 0.0252(4) Uani 1 1 d . . . . .
C37 C 0.14286(8) 0.43050(19) 0.18933(9) 0.0317(5) Uani 1 1 d . . . . .
H37A H 0.1697 0.4663 0.1756 0.047 Uiso 1 1 calc R U . . .
H37B H 0.1473 0.4184 0.2277 0.047 Uiso 1 1 calc R U . . .
H37C H 0.1165 0.4787 0.1825 0.047 Uiso 1 1 calc R U . . .
C38 C 0.18976(7) 0.02228(18) 0.15466(9) 0.0276(4) Uani 1 1 d . . . . .
H38A H 0.1806 -0.0397 0.1311 0.041 Uiso 1 1 calc R U . . .
H38B H 0.1878 -0.0012 0.1918 0.041 Uiso 1 1 calc R U . . .
H38C H 0.2209 0.0437 0.1480 0.041 Uiso 1 1 calc R U . . .
C39 C 0.05211(8) 0.1000(2) 0.02377(10) 0.0355(5) Uani 1 1 d . . . . .
H39A H 0.0262 0.1088 -0.0014 0.053 Uiso 1 1 calc R U . . .
H39B H 0.0464 0.0382 0.0481 0.053 Uiso 1 1 calc R U . . .
H39C H 0.0792 0.0839 0.0042 0.053 Uiso 1 1 calc R U . . .
C40 C 0.19656(7) 0.18677(17) 0.37352(8) 0.0228(4) Uani 1 1 d . . . . .
C41 C 0.18632(7) 0.27915(18) 0.40651(9) 0.0258(4) Uani 1 1 d . . . . .
C42 C 0.16783(7) 0.26070(18) 0.45759(8) 0.0264(4) Uani 1 1 d . . . . .
H42 H 0.1609 0.3223 0.4795 0.032 Uiso 1 1 calc R U . . .
C43 C 0.15998(7) 0.15075(18) 0.47508(8) 0.0253(4) Uani 1 1 d . . . . .
C44 C 0.17022(7) 0.05898(18) 0.44227(9) 0.0277(4) Uani 1 1 d . . . . .
H44 H 0.1648 -0.0147 0.4544 0.033 Uiso 1 1 calc R U . . .
C45 C 0.18852(7) 0.07508(18) 0.39151(8) 0.0246(4) Uani 1 1 d . . . . .
C46 C 0.19909(10) -0.0259(2) 0.35640(10) 0.0377(6) Uani 1 1 d . . . . .
H46A H 0.1750 -0.0351 0.3289 0.056 Uiso 1 1 calc R U . . .
H46B H 0.2012 -0.0934 0.3784 0.056 Uiso 1 1 calc R U . . .
H46C H 0.2278 -0.0136 0.3395 0.056 Uiso 1 1 calc R U . . .
C47 C 0.19382(10) 0.39973(19) 0.38800(10) 0.0395(6) Uani 1 1 d . . . . .
H47A H 0.1794 0.4103 0.3526 0.059 Uiso 1 1 calc R U . . .
H47B H 0.2263 0.4142 0.3865 0.059 Uiso 1 1 calc R U . . .
H47C H 0.1806 0.4516 0.4131 0.059 Uiso 1 1 calc R U . . .
C48 C 0.13294(10) 0.2151(2) 0.56015(10) 0.0371(5) Uani 1 1 d . . . . .
H48A H 0.1141 0.2719 0.5421 0.056 Uiso 1 1 calc R U . . .
H48B H 0.1618 0.2485 0.5720 0.056 Uiso 1 1 calc R U . . .
H48C H 0.1175 0.1866 0.5910 0.056 Uiso 1 1 calc R U . . .
O5 O 0.22890(17) 0.4481(6) 0.01740(18) 0.0378(10) Uani 0.5 1 d . . P A -1
O6 O 0.3081(2) -0.0237(5) -0.0630(3) 0.0544(16) Uani 0.5 1 d . . P A -1
C50 C 0.2396(3) 0.3384(8) 0.0074(3) 0.0326(17) Uani 0.5 1 d . . P A -1
C51 C 0.2729(3) 0.3193(10) -0.0323(4) 0.038(2) Uani 0.5 1 d . . P A -1
H51 H 0.2867 0.3806 -0.0492 0.046 Uiso 0.5 1 calc R U P A -1
C53 C 0.2843(5) 0.2122(9) -0.0452(4) 0.035(2) Uani 0.5 1 d . . P A -1
H53 H 0.3039 0.1988 -0.0733 0.042 Uiso 0.5 1 calc R U P A -1
C54 C 0.2667(3) 0.1211(8) -0.0165(3) 0.0303(15) Uani 0.5 1 d . . P A -1
C55 C 0.2358(3) 0.1417(8) 0.0235(3) 0.0321(17) Uani 0.5 1 d . . P A -1
H55 H 0.2248 0.0802 0.0429 0.039 Uiso 0.5 1 calc R U P A -1
C56 C 0.2205(4) 0.2493(9) 0.0358(4) 0.036(2) Uani 0.5 1 d . . P A -1
H56 H 0.1986 0.2616 0.0616 0.044 Uiso 0.5 1 calc R U P A -1
C57 C 0.2808(2) 0.0033(7) -0.0293(3) 0.0393(14) Uani 0.5 1 d . . P A -1
H57 H 0.2677 -0.0553 -0.0098 0.047 Uiso 0.5 1 calc R U P A -1
C58 C 0.1989(3) 0.4752(7) 0.0605(4) 0.0444(17) Uani 0.5 1 d . . P A -1
H58A H 0.2110 0.4427 0.0939 0.067 Uiso 0.5 1 calc R U P A -1
H58B H 0.1688 0.4446 0.0521 0.067 Uiso 0.5 1 calc R U P A -1
H58C H 0.1969 0.5565 0.0643 0.067 Uiso 0.5 1 calc R U P A -1

loop_
_atom_site_aniso_label
_atom_site_aniso_U_11
_atom_site_aniso_U_22
_atom_site_aniso_U_33
_atom_site_aniso_U_23
_atom_site_aniso_U_13
_atom_site_aniso_U_12
O1 0.0472(10) 0.0342(9) 0.0248(8) -0.0024(6) 0.0074(7) 0.0132(7)
O2 0.0284(8) 0.0376(9) 0.0332(8) -0.0016(7) -0.0081(7) 0.0023(7)
O3 0.0287(8) 0.0303(8) 0.0380(9) -0.0038(7) -0.0084(7) -0.0048(6)
O4 0.0423(9) 0.0316(8) 0.0261(8) 0.0018(6) 0.0121(7) -0.0027(7)
C1 0.0621(18) 0.0421(14) 0.0341(13) 0.0005(11) 0.0099(12) 0.0238(13)
C2 0.0281(11) 0.0283(10) 0.0271(10) -0.0028(8) 0.0039(8) 0.0008(8)
C3 0.0298(11) 0.0303(11) 0.0245(10) -0.0027(8) 0.0055(8) 0.0008(9)
C4 0.0235(10) 0.0254(10) 0.0289(10) -0.0024(8) 0.0023(8) -0.0007(8)
C5 0.0204(9) 0.0253(9) 0.0243(10) -0.0038(8) 0.0030(7) -0.0013(7)
C6 0.0255(10) 0.0270(10) 0.0262(10) -0.0001(8) 0.0041(8) 0.0009(8)
C7 0.0288(11) 0.0260(10) 0.0314(11) -0.0033(8) 0.0047(9) 0.0034(8)
C8 0.0464(14) 0.0349(12) 0.0293(11) 0.0037(9) 0.0033(10) 0.0095(10)
C9 0.0305(11) 0.0335(11) 0.0302(11) -0.0005(9) 0.0028(9) 0.0078(9)
C10 0.0224(10) 0.0221(9) 0.0237(9) -0.0017(7) 0.0034(7) 0.0012(7)
C11 0.0218(9) 0.0226(9) 0.0238(9) -0.0026(7) -0.0004(7) -0.0009(7)
C12 0.0188(9) 0.0216(9) 0.0226(9) 0.0005(7) 0.0021(7) 0.0005(7)
C13 0.0194(9) 0.0237(9) 0.0217(9) -0.0023(7) 0.0020(7) -0.0001(7)
C14 0.0197(9) 0.0245(9) 0.0202(9) -0.0002(7) 0.0024(7) 0.0004(7)
C15 0.0186(9) 0.0268(10) 0.0272(10) -0.0011(8) 0.0038(8) 0.0008(7)
C16 0.0180(9) 0.0262(10) 0.0225(9) -0.0041(8) 0.0036(7) 0.0007(7)
C17 0.0196(9) 0.0305(10) 0.0239(10) -0.0017(8) 0.0029(8) 0.0002(8)
C18 0.0237(10) 0.0257(10) 0.0296(10) -0.0017(8) 0.0012(8) -0.0013(8)
C19 0.0214(9) 0.0292(10) 0.0250(10) -0.0051(8) 0.0027(8) -0.0022(8)
C20 0.0198(9) 0.0289(10) 0.0258(10) -0.0007(8) 0.0002(8) 0.0015(8)
C21 0.0186(9) 0.0269(10) 0.0223(9) -0.0029(8) 0.0072(7) -0.0014(7)
C22 0.0279(11) 0.0268(10) 0.0323(11) -0.0008(9) -0.0002(9) 0.0004(8)
C23 0.0244(10) 0.0285(10) 0.0345(11) 0.0032(9) -0.0002(9) 0.0003(8)
C24 0.0300(11) 0.0300(11) 0.0418(13) -0.0073(10) -0.0033(10) -0.0052(9)
C25 0.0188(9) 0.0213(9) 0.0266(10) -0.0038(7) 0.0024(7) -0.0003(7)
C26 0.0216(9) 0.0246(9) 0.0196(9) -0.0009(7) 0.0029(7) -0.0009(7)
C27 0.0215(9) 0.0208(9) 0.0257(10) 0.0005(7) 0.0025(8) -0.0002(7)
C28 0.0194(9) 0.0225(9) 0.0293(10) -0.0001(8) 0.0037(8) -0.0017(7)
C29 0.0228(10) 0.0201(9) 0.0261(10) -0.0010(7) 0.0039(8) -0.0003(7)
C30 0.0194(9) 0.0230(9) 0.0216(9) -0.0003(7) -0.0005(7) -0.0002(7)
C31 0.0180(9) 0.0264(10) 0.0229(9) 0.0010(8) 0.0039(7) -0.0017(7)
C32 0.0206(9) 0.0253(10) 0.0233(9) 0.0042(8) 0.0044(7) -0.0008(7)
C33 0.0259(10) 0.0240(10) 0.0216(9) -0.0005(7) 0.0023(8) -0.0029(8)
C34 0.0218(10) 0.0324(11) 0.0216(9) 0.0022(8) -0.0002(7) -0.0022(8)
C35 0.0234(10) 0.0285(10) 0.0310(11) 0.0028(8) -0.0014(8) 0.0061(8)
C36 0.0223(10) 0.0276(10) 0.0259(10) 0.0005(8) 0.0035(8) 0.0017(8)
C37 0.0312(11) 0.0294(11) 0.0342(12) -0.0053(9) -0.0003(9) 0.0052(9)
C38 0.0259(10) 0.0254(10) 0.0314(11) 0.0001(8) 0.0000(8) -0.0012(8)
C39 0.0301(12) 0.0434(13) 0.0326(12) -0.0044(10) -0.0047(9) -0.0036(10)
C40 0.0171(9) 0.0267(10) 0.0247(9) 0.0008(8) 0.0026(7) 0.0015(7)
C41 0.0260(10) 0.0244(10) 0.0273(10) 0.0015(8) 0.0037(8) 0.0016(8)
C42 0.0299(11) 0.0253(10) 0.0244(10) 0.0003(8) 0.0053(8) -0.0005(8)
C43 0.0217(10) 0.0320(11) 0.0224(9) 0.0018(8) 0.0034(7) -0.0019(8)
C44 0.0294(11) 0.0223(10) 0.0317(11) 0.0035(8) 0.0032(9) -0.0023(8)
C45 0.0214(9) 0.0265(10) 0.0263(10) -0.0004(8) 0.0041(8) -0.0011(8)
C46 0.0508(15) 0.0276(11) 0.0355(12) -0.0018(9) 0.0120(11) -0.0031(10)
C47 0.0597(16) 0.0239(11) 0.0363(13) 0.0030(9) 0.0190(12) 0.0018(10)
C48 0.0480(15) 0.0373(12) 0.0268(11) 0.0016(9) 0.0114(10) 0.0049(11)
O5 0.043(3) 0.038(3) 0.033(2) -0.007(2) 0.0117(17) -0.004(2)
O6 0.055(3) 0.054(3) 0.056(3) 0.013(3) 0.015(2) 0.015(3)
C50 0.034(3) 0.036(4) 0.027(4) -0.009(3) -0.001(3) -0.001(3)
C51 0.025(4) 0.057(7) 0.033(4) -0.006(5) 0.011(3) -0.003(4)
C53 0.041(4) 0.049(6) 0.017(4) -0.001(3) 0.005(3) -0.010(4)
C54 0.036(4) 0.033(5) 0.022(3) -0.007(3) 0.004(2) -0.007(4)
C55 0.027(4) 0.053(5) 0.017(3) 0.012(3) 0.008(2) 0.000(3)
C56 0.041(5) 0.046(7) 0.023(4) -0.010(4) 0.007(3) -0.014(6)
C57 0.038(3) 0.040(4) 0.040(4) 0.013(3) 0.000(3) 0.004(3)
C58 0.039(4) 0.055(5) 0.039(3) 0.002(4) 0.005(3) 0.003(4)

loop_
_atom_type_symbol
_atom_type_description
_atom_type_scat_dispersion_real
_atom_type_scat_dispersion_imag
_atom_type_scat_source
C C 0.0033 0.0016 'International Tables Vol C Tables 4.2.6.8 and 6.1.1.4'
H H 0.0000 0.0000 'International Tables Vol C Tables 4.2.6.8 and 6.1.1.4'
O O 0.0106 0.0060 'International Tables Vol C Tables 4.2.6.8 and 6.1.1.4'

loop_
_geom_angle_atom_site_label_1
_geom_angle_atom_site_label_2
_geom_angle_atom_site_label_3
_geom_angle
C2 O1 C1 116.00(18)
C34 O2 C39 117.66(18)
C19 O3 C24 117.10(17)
C43 O4 C48 117.64(17)
O1 C1 H1A 109.5
O1 C1 H1B 109.5
H1A C1 H1B 109.5
O1 C1 H1C 109.5
H1A C1 H1C 109.5
H1B C1 H1C 109.5
O1 C2 C3 115.63(19)
O1 C2 C7 124.44(19)
C3 C2 C7 119.9(2)
C4 C3 C2 120.7(2)
C4 C3 H3 119.7
C2 C3 H3 119.7
C3 C4 C5 119.99(19)
C3 C4 C9 118.76(19)
C5 C4 C9 121.24(19)
C6 C5 C4 119.27(18)
C6 C5 C10 120.78(18)
C4 C5 C10 119.94(18)
C5 C6 C7 119.55(19)
C5 C6 C8 121.97(19)
C7 C6 C8 118.47(19)
C2 C7 C6 120.6(2)
C2 C7 H7 119.7
C6 C7 H7 119.7
C6 C8 H8A 109.5
C6 C8 H8B 109.5
H8A C8 H8B 109.5
C6 C8 H8C 109.5
H8A C8 H8C 109.5
H8B C8 H8C 109.5
C4 C9 H9A 109.5
C4 C9 H9B 109.5
H9A C9 H9B 109.5
C4 C9 H9C 109.5
H9A C9 H9C 109.5
H9B C9 H9C 109.5
C15 C10 C11 118.40(18)
C15 C10 C5 121.12(18)
C11 C10 C5 120.45(18)
C10 C11 C12 121.58(18)
C10 C11 H11 119.2
C12 C11 H11 119.2
C11 C12 C13 118.45(18)
C11 C12 C25 120.76(18)
C13 C12 C25 120.79(18)
C14 C13 C12 121.01(18)
C14 C13 H13 119.5
C12 C13 H13 119.5
C13 C14 C15 118.97(18)
C13 C14 C16 121.11(17)
C15 C14 C16 119.88(17)
C10 C15 C14 121.56(19)
C10 C15 H15 119.2
C14 C15 H15 119.2
C17 C16 C21 119.89(18)
C17 C16 C14 119.70(18)
C21 C16 C14 120.33(18)
C16 C17 C18 119.83(19)
C16 C17 C23 120.94(18)
C18 C17 C23 119.21(19)
C19 C18 C17 120.0(2)
C19 C18 H18 120.0
C17 C18 H18 120.0
O3 C19 C18 124.19(19)
O3 C19 C20 115.44(18)
C18 C19 C20 120.37(19)
C19 C20 C21 120.65(19)
C19 C20 H20 119.7
C21 C20 H20 119.7
C20 C21 C16 119.21(19)
C20 C21 C22 119.91(19)
C16 C21 C22 120.88(18)
C21 C22 H22A 109.5
C21 C22 H22B 109.5
H22A C22 H22B 109.5
C21 C22 H22C 109.5
H22A C22 H22C 109.5
H22B C22 H22C 109.5
C17 C23 H23A 109.5
C17 C23 H23B 109.5
H23A C23 H23B 109.5
C17 C23 H23C 109.5
H23A C23 H23C 109.5
H23B C23 H23C 109.5
O3 C24 H24A 109.5
O3 C24 H24B 109.5
H24A C24 H24B 109.5
O3 C24 H24C 109.5
H24A C24 H24C 109.5
H24B C24 H24C 109.5
C30 C25 C26 118.74(18)
C30 C25 C12 122.23(18)
C26 C25 C12 119.00(18)
C27 C26 C25 120.88(18)
C27 C26 H26 119.6
C25 C26 H26 119.6
C28 C27 C26 118.77(18)
C28 C27 C31 120.10(18)
C26 C27 C31 120.86(18)
C27 C28 C29 121.81(19)
C27 C28 H28 119.1
C29 C28 H28 119.1
C30 C29 C28 118.53(19)
C30 C29 C40 122.03(18)
C28 C29 C40 119.32(18)
C29 C30 C25 121.26(18)
C29 C30 H30 119.4
C25 C30 H30 119.4
C36 C31 C32 119.89(18)
C36 C31 C27 121.71(18)
C32 C31 C27 118.34(18)
C33 C32 C31 119.99(18)
C33 C32 C38 118.88(18)
C31 C32 C38 121.13(18)
C34 C33 C32 119.83(19)
C34 C33 H33 120.1
C32 C33 H33 120.1
O2 C34 C35 116.42(19)
O2 C34 C33 123.42(19)
C35 C34 C33 120.16(19)
C34 C35 C36 120.84(19)
C34 C35 H35 119.6
C36 C35 H35 119.6
C35 C36 C31 119.16(19)
C35 C36 C37 120.02(19)
C31 C36 C37 120.77(19)
C36 C37 H37A 109.5
C36 C37 H37B 109.5
H37A C37 H37B 109.5
C36 C37 H37C 109.5
H37A C37 H37C 109.5
H37B C37 H37C 109.5
C32 C38 H38A 109.5
C32 C38 H38B 109.5
H38A C38 H38B 109.5
C32 C38 H38C 109.5
H38A C38 H38C 109.5
H38B C38 H38C 109.5
O2 C39 H39A 109.5
O2 C39 H39B 109.5
H39A C39 H39B 109.5
O2 C39 H39C 109.5
H39A C39 H39C 109.5
H39B C39 H39C 109.5
C41 C40 C45 119.85(19)
C41 C40 C29 120.77(18)
C45 C40 C29 119.33(18)
C40 C41 C42 120.11(19)
C40 C41 C47 121.09(19)
C42 C41 C47 118.79(19)
C43 C42 C41 119.8(2)
C43 C42 H42 120.1
C41 C42 H42 120.1
O4 C43 C42 124.06(19)
O4 C43 C44 115.90(19)
C42 C43 C44 120.02(19)
C43 C44 C45 121.22(19)
C43 C44 H44 119.4
C45 C44 H44 119.4
C44 C45 C40 118.98(19)
C44 C45 C46 120.29(19)
C40 C45 C46 120.72(19)
C45 C46 H46A 109.5
C45 C46 H46B 109.5
H46A C46 H46B 109.5
C45 C46 H46C 109.5
H46A C46 H46C 109.5
H46B C46 H46C 109.5
C41 C47 H47A 109.5
C41 C47 H47B 109.5
H47A C47 H47B 109.5
C41 C47 H47C 109.5
H47A C47 H47C 109.5
H47B C47 H47C 109.5
O4 C48 H48A 109.5
O4 C48 H48B 109.5
H48A C48 H48B 109.5
O4 C48 H48C 109.5
H48A C48 H48C 109.5
H48B C48 H48C 109.5
C50 O5 C58 119.8(6)
O5 C50 C56 121.9(8)
O5 C50 C51 116.3(8)
C56 C50 C51 121.8(8)
C53 C51 C50 119.4(10)
C53 C51 H51 120.3
C50 C51 H51 120.3
C51 C53 C54 120.1(10)
C51 C53 H53 120.0
C54 C53 H53 120.0
C55 C54 C53 119.4(9)
C55 C54 C57 120.6(7)
C53 C54 C57 120.0(8)
C56 C55 C54 122.9(9)
C56 C55 H55 118.6
C54 C55 H55 118.6
C55 C56 C50 116.2(9)
C55 C56 H56 121.9
C50 C56 H56 121.9
O6 C57 C54 125.7(7)
O6 C57 H57 117.1
C54 C57 H57 117.1
O5 C58 H58A 109.5
O5 C58 H58B 109.5
H58A C58 H58B 109.5
O5 C58 H58C 109.5
H58A C58 H58C 109.5
H58B C58 H58C 109.5

loop_
_geom_bond_atom_site_label_1
_geom_bond_atom_site_label_2
_geom_bond_distance
O1 C2 1.377(3)
O1 C1 1.419(3)
O2 C34 1.371(2)
O2 C39 1.424(3)
O3 C19 1.378(2)
O3 C24 1.426(3)
O4 C43 1.378(2)
O4 C48 1.419(3)
C1 H1A 0.9600
C1 H1B 0.9600
C1 H1C 0.9600
C2 C3 1.385(3)
C2 C7 1.385(3)
C3 C4 1.383(3)
C3 H3 0.9300
C4 C5 1.416(3)
C4 C9 1.505(3)
C5 C6 1.397(3)
C5 C10 1.503(3)
C6 C7 1.405(3)
C6 C8 1.511(3)
C7 H7 0.9300
C8 H8A 0.9600
C8 H8B 0.9600
C8 H8C 0.9600
C9 H9A 0.9600
C9 H9B 0.9600
C9 H9C 0.9600
C10 C15 1.393(3)
C10 C11 1.393(3)
C11 C12 1.399(3)
C11 H11 0.9300
C12 C13 1.404(3)
C12 C25 1.482(3)
C13 C14 1.390(3)
C13 H13 0.9300
C14 C15 1.396(3)
C14 C16 1.496(3)
C15 H15 0.9300
C16 C17 1.398(3)
C16 C21 1.406(3)
C17 C18 1.398(3)
C17 C23 1.508(3)
C18 C19 1.381(3)
C18 H18 0.9300
C19 C20 1.387(3)
C20 C21 1.392(3)
C20 H20 0.9300
C21 C22 1.507(3)
C22 H22A 0.9600
C22 H22B 0.9600
C22 H22C 0.9600
C23 H23A 0.9600
C23 H23B 0.9600
C23 H23C 0.9600
C24 H24A 0.9600
C24 H24B 0.9600
C24 H24C 0.9600
C25 C30 1.400(3)
C25 C26 1.404(3)
C26 C27 1.394(3)
C26 H26 0.9300
C27 C28 1.392(3)
C27 C31 1.495(3)
C28 C29 1.393(3)
C28 H28 0.9300
C29 C30 1.392(3)
C29 C40 1.504(3)
C30 H30 0.9300
C31 C36 1.402(3)
C31 C32 1.402(3)
C32 C33 1.394(3)
C32 C38 1.507(3)
C33 C34 1.391(3)
C33 H33 0.9300
C34 C35 1.386(3)
C35 C36 1.393(3)
C35 H35 0.9300
C36 C37 1.509(3)
C37 H37A 0.9600
C37 H37B 0.9600
C37 H37C 0.9600
C38 H38A 0.9600
C38 H38B 0.9600
C38 H38C 0.9600
C39 H39A 0.9600
C39 H39B 0.9600
C39 H39C 0.9600
C40 C41 1.395(3)
C40 C45 1.406(3)
C41 C42 1.406(3)
C41 C47 1.505(3)
C42 C43 1.382(3)
C42 H42 0.9300
C43 C44 1.386(3)
C44 C45 1.393(3)
C44 H44 0.9300
C45 C46 1.506(3)
C46 H46A 0.9600
C46 H46B 0.9600
C46 H46C 0.9600
C47 H47A 0.9600
C47 H47B 0.9600
C47 H47C 0.9600
C48 H48A 0.9600
C48 H48B 0.9600
C48 H48C 0.9600
O5 C50 1.349(7)
O5 C58 1.438(9)
O6 C57 1.214(10)
C50 C56 1.385(15)
C50 C51 1.424(10)
C51 C53 1.341(10)
C51 H51 0.9300
C53 C54 1.390(15)
C53 H53 0.9300
C54 C55 1.383(10)
C54 C57 1.479(10)
C55 C56 1.376(11)
C55 H55 0.9300
C56 H56 0.9300
C57 H57 0.9300
C58 H58A 0.9600
C58 H58B 0.9600
C58 H58C 0.9600

loop_
_geom_torsion_atom_site_label_1
_geom_torsion_atom_site_label_2
_geom_torsion_atom_site_label_3
_geom_torsion_atom_site_label_4
_geom_torsion
C1 O1 C2 C3 172.6(2)
C1 O1 C2 C7 -7.3(3)
O1 C2 C3 C4 -179.6(2)
C7 C2 C3 C4 0.3(3)
C2 C3 C4 C5 -0.2(3)
C2 C3 C4 C9 178.8(2)
C3 C4 C5 C6 -0.2(3)
C9 C4 C5 C6 -179.2(2)
C3 C4 C5 C10 179.97(19)
C9 C4 C5 C10 1.0(3)
C4 C5 C6 C7 0.4(3)
C10 C5 C6 C7 -179.78(19)
C4 C5 C6 C8 -178.8(2)
C10 C5 C6 C8 1.0(3)
O1 C2 C7 C6 179.8(2)
C3 C2 C7 C6 -0.1(3)
C5 C6 C7 C2 -0.2(3)
C8 C6 C7 C2 179.0(2)
C6 C5 C10 C15 72.0(3)
C4 C5 C10 C15 -108.2(2)
C6 C5 C10 C11 -109.9(2)
C4 C5 C10 C11 69.9(3)
C15 C10 C11 C12 -0.6(3)
C5 C10 C11 C12 -178.74(18)
C10 C11 C12 C13 -0.9(3)
C10 C11 C12 C25 179.24(19)
C11 C12 C13 C14 2.0(3)
C25 C12 C13 C14 -178.14(18)
C12 C13 C14 C15 -1.6(3)
C12 C13 C14 C16 176.23(18)
C11 C10 C15 C14 1.0(3)
C5 C10 C15 C14 179.18(18)
C13 C14 C15 C10 0.0(3)
C16 C14 C15 C10 -177.82(19)
C13 C14 C16 C17 -80.8(3)
C15 C14 C16 C17 97.0(2)
C13 C14 C16 C21 102.4(2)
C15 C14 C16 C21 -79.8(2)
C21 C16 C17 C18 0.3(3)
C14 C16 C17 C18 -176.62(18)
C21 C16 C17 C23 178.96(18)
C14 C16 C17 C23 2.1(3)
C16 C17 C18 C19 1.0(3)
C23 C17 C18 C19 -177.71(19)
C24 O3 C19 C18 0.9(3)
C24 O3 C19 C20 -179.51(19)
C17 C18 C19 O3 177.91(19)
C17 C18 C19 C20 -1.6(3)
O3 C19 C20 C21 -178.61(18)
C18 C19 C20 C21 1.0(3)
C19 C20 C21 C16 0.3(3)
C19 C20 C21 C22 180.00(19)
C17 C16 C21 C20 -0.9(3)
C14 C16 C21 C20 175.95(18)
C17 C16 C21 C22 179.39(19)
C14 C16 C21 C22 -3.8(3)
C11 C12 C25 C30 139.9(2)
C13 C12 C25 C30 -39.9(3)
C11 C12 C25 C26 -37.9(3)
C13 C12 C25 C26 142.3(2)
C30 C25 C26 C27 -1.2(3)
C12 C25 C26 C27 176.66(18)
C25 C26 C27 C28 1.5(3)
C25 C26 C27 C31 -172.58(18)
C26 C27 C28 C29 -0.8(3)
C31 C27 C28 C29 173.24(18)
C27 C28 C29 C30 0.0(3)
C27 C28 C29 C40 -176.22(18)
C28 C29 C30 C25 0.2(3)
C40 C29 C30 C25 176.35(18)
C26 C25 C30 C29 0.4(3)
C12 C25 C30 C29 -177.44(18)
C28 C27 C31 C36 75.5(3)
C26 C27 C31 C36 -110.5(2)
C28 C27 C31 C32 -101.7(2)
C26 C27 C31 C32 72.2(3)
C36 C31 C32 C33 -3.0(3)
C27 C31 C32 C33 174.25(18)
C36 C31 C32 C38 176.99(19)
C27 C31 C32 C38 -5.7(3)
C31 C32 C33 C34 -0.1(3)
C38 C32 C33 C34 179.89(19)
C39 O2 C34 C35 179.0(2)
C39 O2 C34 C33 -0.1(3)
C32 C33 C34 O2 -178.19(19)
C32 C33 C34 C35 2.7(3)
O2 C34 C35 C36 178.56(19)
C33 C34 C35 C36 -2.3(3)
C34 C35 C36 C31 -0.8(3)
C34 C35 C36 C37 176.5(2)
C32 C31 C36 C35 3.5(3)
C27 C31 C36 C35 -173.73(19)
C32 C31 C36 C37 -173.79(19)
C27 C31 C36 C37 9.0(3)
C30 C29 C40 C41 94.5(2)
C28 C29 C40 C41 -89.4(2)
C30 C29 C40 C45 -87.9(2)
C28 C29 C40 C45 88.2(2)
C45 C40 C41 C42 -0.2(3)
C29 C40 C41 C42 177.30(19)
C45 C40 C41 C47 -179.0(2)
C29 C40 C41 C47 -1.5(3)
C40 C41 C42 C43 0.2(3)
C47 C41 C42 C43 179.0(2)
C48 O4 C43 C42 -5.9(3)
C48 O4 C43 C44 175.8(2)
C41 C42 C43 O4 -178.39(19)
C41 C42 C43 C44 -0.1(3)
O4 C43 C44 C45 178.49(19)
C42 C43 C44 C45 0.1(3)
C43 C44 C45 C40 -0.1(3)
C43 C44 C45 C46 -179.6(2)
C41 C40 C45 C44 0.2(3)
C29 C40 C45 C44 -177.38(19)
C41 C40 C45 C46 179.7(2)
C29 C40 C45 C46 2.1(3)
C58 O5 C50 C56 3.4(13)
C58 O5 C50 C51 -174.1(7)
O5 C50 C51 C53 -178.4(9)
C56 C50 C51 C53 4.1(13)
C50 C51 C53 C54 -5.7(16)
C51 C53 C54 C55 3.1(16)
C51 C53 C54 C57 -177.5(9)
C53 C54 C55 C56 1.4(13)
C57 C54 C55 C56 -177.9(9)
C54 C55 C56 C50 -3.0(15)
O5 C50 C56 C55 -177.1(9)
C51 C50 C56 C55 0.3(14)
C55 C54 C57 O6 -179.0(8)
C53 C54 C57 O6 1.6(13)
